data_2208892
loop_
_publ_author_name
'Ju, Wen-Zheng'
'Jiao, Rui-Hua'
'Cao, Ping'
'Fang, Rui-Qin'

_publ_section_title
;
 Bis(2-aminopyridine)dibenzoatocobalt(II)
;
_journal_coeditor_code HB2030
_journal_issue 5
_journal_name_full 'Acta Crystallographica Section E'
_journal_page_first m1012
_journal_page_last m1013
_journal_paper_doi 10.1107/S1600536806011925
_journal_volume 62
_journal_year 2006
_chemical_formula_iupac '[Co (C7 H5 O2)2 (C5 H6 N2)2]'
_chemical_formula_moiety 'C24 H22 Co N4 O4'
_chemical_formula_sum 'C24 H22 Co N4 O4'
_chemical_formula_weight 489.39
_chemical_name_systematic
;
Bis(2-aminopyridine)dibenzoatocobalt(II)
;
_space_group_IT_number 15
_symmetry_cell_setting monoclinic
_symmetry_space_group_name_Hall '-C 2yc'
_symmetry_space_group_name_H-M 'C 1 2/c 1'
_atom_sites_solution_hydrogens geom
_atom_sites_solution_primary direct
_atom_sites_solution_secondary difmap
_audit_creation_method SHELXL-97
_cell_angle_alpha 90.00
_cell_angle_beta 101.28(3)
_cell_angle_gamma 90.00
_cell_formula_units_Z 8
_cell_length_a 25.097(5)
_cell_length_b 10.991(2)
_cell_length_c 17.499(3)
_cell_measurement_reflns_used 2530
_cell_measurement_temperature 293(2)
_cell_measurement_theta_max 25.8
_cell_measurement_theta_min 2.6
_cell_volume 4733.7(16)
_computing_cell_refinement 'SAINT (Bruker, 2001)'
_computing_data_collection 'SMART (Bruker, 2001)'
_computing_data_reduction SAINT
_computing_molecular_graphics 'SHELXTL (Bruker, 2001)'
_computing_publication_material SHELXL97
_computing_structure_refinement 'SHELXL97 (Sheldrick, 1997)'
_computing_structure_solution 'SHELXS97 (Sheldrick, 1997)'
_diffrn_ambient_temperature 293(2)
_diffrn_measured_fraction_theta_full 0.993
_diffrn_measured_fraction_theta_max 0.993
_diffrn_measurement_device_type 'Bruker APEX area-detector'
_diffrn_measurement_method '\f and \w'
_diffrn_radiation_monochromator graphite
_diffrn_radiation_source 'fine-focus sealed tube'
_diffrn_radiation_type MoK\a
_diffrn_radiation_wavelength 0.71073
_diffrn_reflns_av_R_equivalents 0.0179
_diffrn_reflns_av_sigmaI/netI 0.0146
_diffrn_reflns_limit_h_max 32
_diffrn_reflns_limit_h_min -14
_diffrn_reflns_limit_k_max 13
_diffrn_reflns_limit_k_min -13
_diffrn_reflns_limit_l_max 20
_diffrn_reflns_limit_l_min -22
_diffrn_reflns_number 19355
_diffrn_reflns_theta_full 27.00
_diffrn_reflns_theta_max 27.00
_diffrn_reflns_theta_min 2.03
_diffrn_standards_decay_% 0
_diffrn_standards_interval_count 0
_diffrn_standards_interval_time 0
_diffrn_standards_number 0
_exptl_absorpt_coefficient_mu 0.762
_exptl_absorpt_correction_T_max 0.888
_exptl_absorpt_correction_T_min 0.815
_exptl_absorpt_correction_type multi-scan
_exptl_absorpt_process_details '(SADABS; Bruker, 2001)'
_exptl_crystal_colour Red
_exptl_crystal_density_diffrn 1.373
_exptl_crystal_density_method 'not measured'
_exptl_crystal_description Block
_exptl_crystal_F_000 2024
_exptl_crystal_size_max 0.28
_exptl_crystal_size_mid 0.23
_exptl_crystal_size_min 0.16
_refine_diff_density_max 0.367
_refine_diff_density_min -0.282
_refine_ls_extinction_method none
_refine_ls_goodness_of_fit_ref 1.042
_refine_ls_hydrogen_treatment constr
_refine_ls_matrix_type full
_refine_ls_number_parameters 298
_refine_ls_number_reflns 5137
_refine_ls_number_restraints 0
_refine_ls_restrained_S_all 1.042
_refine_ls_R_factor_all 0.0340
_refine_ls_R_factor_gt 0.0305
_refine_ls_shift/su_max 0.018
_refine_ls_shift/su_mean 0.001
_refine_ls_structure_factor_coef Fsqd
_refine_ls_weighting_details 'calc w=1/[\s^2^(Fo^2^)+(0.0529P)^2^+1.2499P] where P=(Fo^2^+2Fc^2^)/3'
_refine_ls_weighting_scheme calc
_refine_ls_wR_factor_gt 0.0831
_refine_ls_wR_factor_ref 0.0862
_reflns_number_gt 4599
_reflns_number_total 5137
_reflns_threshold_expression I>2\s(I)
_cod_data_source_file hb2030.cif
_cod_data_source_block I
_cod_depositor_comments
;
The following automatic conversions were performed:
'_symmetry_cell_setting' value 'Monoclinic' changed to 'monoclinic'
according to '/home/saulius/struct/CIF-dictionaries/cif_core.dic'
dictionary named 'cif_core.dic' version 2.4.1 from 2010-06-29.

Automatic conversion script
Id: cif_fix_enum 1527 2010-12-29 10:47:43Z saulius 

The following automatic conversions were performed:

'_symmetry_cell_setting' value 'Monoclinic' changed to 'monoclinic'
according to /home/saulius/struct/CIF-dictionaries/cif_core.dic
dictionary named 'cif_core.dic' version 2.4.1 from 2010-06-29.

Automatic conversion script
Id: cif_fix_values 1715 2011-07-08 13:25:40Z adriana 
;
_cod_original_cell_volume 4733.7(15)
_cod_original_sg_symbol_H-M 'C 2/c'
_cod_database_code 2208892
_cod_database_fobs_code 2208892

loop_
_symmetry_equiv_pos_as_xyz
'x, y, z'
'-x, y, -z+1/2'
'x+1/2, y+1/2, z'
'-x+1/2, y+1/2, -z+1/2'
'-x, -y, -z'
'x, -y, z-1/2'
'-x+1/2, -y+1/2, -z'
'x+1/2, -y+1/2, z-1/2'

loop_
_atom_site_type_symbol
_atom_site_label
_atom_site_fract_x
_atom_site_fract_y
_atom_site_fract_z
_atom_site_U_iso_or_equiv
_atom_site_adp_type
_atom_site_calc_flag
_atom_site_refinement_flags
_atom_site_occupancy
Co Co1 0.120156(7) 0.138620(15) -0.006827(10) 0.04299(8) Uani d . 1
O O1 0.13394(4) 0.29252(9) 0.06811(6) 0.0561(3) Uani d . 1
O O2 0.09142(5) 0.13190(9) 0.09894(7) 0.0577(3) Uani d . 1
O O3 0.19061(4) 0.03701(9) 0.05233(6) 0.0534(2) Uani d . 1
O O4 0.11890(4) -0.04925(9) -0.01728(6) 0.0544(3) Uani d . 1
N N1 0.04674(5) 0.19529(12) -0.07201(8) 0.0599(3) Uani d . 1
N N2 0.00974(6) 0.00258(15) -0.09110(10) 0.0790(5) Uani d . 1
H H2A -0.0177 -0.0471 -0.1122 0.080 Uiso d R 1
H H2B 0.0407 -0.0288 -0.0634 0.080 Uiso d R 1
N N3 0.15783(5) 0.17189(11) -0.09914(7) 0.0505(3) Uani d . 1
N N4 0.20350(6) 0.34496(12) -0.04591(9) 0.0613(3) Uani d . 1
H H4B 0.2275 0.4053 -0.0477 0.080 Uiso d R 1
H H4C 0.1852 0.3417 -0.0065 0.080 Uiso d R 1
C C1 0.11145(6) 0.23606(13) 0.11651(9) 0.0504(3) Uani d . 1
C C2 0.10890(6) 0.29030(13) 0.19355(9) 0.0534(3) Uani d . 1
C C3 0.08232(9) 0.22927(19) 0.24448(11) 0.0782(5) Uani d . 1
H H3A 0.0654 0.1523 0.2295 0.080 Uiso d R 1
C C4 0.08049(12) 0.2794(2) 0.31640(13) 0.1007(8) Uani d . 1
H H4A 0.0622 0.2372 0.3519 0.080 Uiso d R 1
C C5 0.10474(12) 0.3891(2) 0.33727(13) 0.0917(7) Uani d . 1
H H5A 0.1026 0.4245 0.3868 0.080 Uiso d R 1
C C6 0.13155(10) 0.44929(18) 0.28814(12) 0.0851(6) Uani d . 1
H H6A 0.1490 0.5256 0.3037 0.080 Uiso d R 1
C C7 0.13420(8) 0.39972(16) 0.21647(11) 0.0694(5) Uani d . 1
H H7A 0.1533 0.4417 0.1819 0.080 Uiso d R 1
C C8 0.16454(6) -0.05823(12) 0.02820(8) 0.0463(3) Uani d . 1
C C9 0.18655(6) -0.18102(13) 0.05272(8) 0.0473(3) Uani d . 1
C C10 0.15254(7) -0.28116(14) 0.03886(9) 0.0577(4) Uani d . 1
H H10A 0.1152 -0.2710 0.0140 0.080 Uiso d R 1
C C11 0.17267(9) -0.39638(16) 0.06087(11) 0.0717(5) Uani d . 1
H H11A 0.1491 -0.4658 0.0513 0.080 Uiso d R 1
C C12 0.22605(9) -0.41086(16) 0.09597(10) 0.0723(5) Uani d . 1
H H12A 0.2398 -0.4905 0.1114 0.080 Uiso d R 1
C C13 0.26009(8) -0.31135(17) 0.10975(9) 0.0657(4) Uani d . 1
H H13A 0.2976 -0.3221 0.1340 0.080 Uiso d R 1
C C14 0.24039(7) -0.19599(14) 0.08847(8) 0.0542(3) Uani d . 1
H H14A 0.2639 -0.1266 0.0985 0.080 Uiso d R 1
C C15 0.00461(7) 0.12360(17) -0.10169(10) 0.0611(4) Uani d . 1
C C16 -0.04365(8) 0.1722(2) -0.14477(14) 0.0914(7) Uani d . 1
H H16A -0.0737 0.1199 -0.1654 0.080 Uiso d R 1
C C17 -0.04753(10) 0.2928(3) -0.15827(18) 0.1170(10) Uani d . 1
H H17A -0.0810 0.3272 -0.1857 0.080 Uiso d R 1
C C18 -0.00407(11) 0.3670(2) -0.1290(2) 0.1218(11) Uani d . 1
H H18A -0.0054 0.4524 -0.1409 0.080 Uiso d R 1
C C19 0.04140(9) 0.3152(2) -0.08692(16) 0.0941(7) Uani d . 1
H H19A 0.0714 0.3674 -0.0661 0.080 Uiso d R 1
C C20 0.19484(6) 0.25963(13) -0.10237(9) 0.0515(3) Uani d . 1
C C21 0.22300(8) 0.26391(18) -0.16389(10) 0.0688(4) Uani d . 1
H H21A 0.2504 0.3248 -0.1643 0.080 Uiso d R 1
C C22 0.21138(9) 0.1813(2) -0.22269(11) 0.0773(5) Uani d . 1
H H22A 0.2305 0.1840 -0.2651 0.080 Uiso d R 1
C C23 0.17156(8) 0.09328(19) -0.22153(10) 0.0718(5) Uani d . 1
H H23A 0.1622 0.0352 -0.2630 0.080 Uiso d R 1
C C24 0.14656(7) 0.09186(16) -0.15927(9) 0.0610(4) Uani d . 1
H H24A 0.1192 0.0314 -0.1574 0.080 Uiso d R 1

loop_
_atom_site_aniso_label
_atom_site_aniso_U_11
_atom_site_aniso_U_22
_atom_site_aniso_U_33
_atom_site_aniso_U_12
_atom_site_aniso_U_13
_atom_site_aniso_U_23
Co1 0.04012(12) 0.03381(11) 0.05397(13) -0.00831(6) 0.00654(8) -0.00088(6)
O1 0.0613(6) 0.0447(5) 0.0643(6) -0.0128(5) 0.0170(5) -0.0020(4)
O2 0.0571(6) 0.0461(6) 0.0723(7) -0.0161(4) 0.0189(5) -0.0068(4)
O3 0.0511(6) 0.0433(5) 0.0645(6) -0.0094(4) 0.0080(5) -0.0027(4)
O4 0.0530(6) 0.0414(5) 0.0643(6) -0.0063(4) 0.0006(5) -0.0003(4)
N1 0.0469(7) 0.0557(7) 0.0745(8) -0.0039(6) 0.0053(6) 0.0069(6)
N2 0.0530(8) 0.0710(10) 0.1049(12) -0.0208(7) -0.0051(8) -0.0021(9)
N3 0.0474(6) 0.0475(6) 0.0548(7) -0.0028(5) 0.0056(5) 0.0039(5)
N4 0.0604(8) 0.0510(7) 0.0749(9) -0.0171(6) 0.0190(7) -0.0005(6)
C1 0.0440(7) 0.0427(7) 0.0641(8) -0.0052(6) 0.0093(6) 0.0001(6)
C2 0.0525(8) 0.0473(7) 0.0589(8) 0.0010(6) 0.0071(6) 0.0006(6)
C3 0.0933(14) 0.0710(11) 0.0754(11) -0.0190(10) 0.0292(10) -0.0052(9)
C4 0.136(2) 0.1015(17) 0.0746(13) -0.0152(16) 0.0442(14) -0.0017(12)
C5 0.130(2) 0.0828(13) 0.0612(11) 0.0148(14) 0.0165(12) -0.0098(10)
C6 0.1178(17) 0.0573(10) 0.0724(11) -0.0024(10) -0.0002(12) -0.0119(9)
C7 0.0869(13) 0.0520(8) 0.0667(10) -0.0105(9) 0.0085(9) -0.0022(7)
C8 0.0491(7) 0.0425(7) 0.0484(7) -0.0065(6) 0.0120(6) -0.0005(5)
C9 0.0571(8) 0.0442(7) 0.0424(6) -0.0011(6) 0.0142(6) 0.0008(5)
C10 0.0659(9) 0.0450(8) 0.0621(9) -0.0046(7) 0.0125(7) 0.0027(6)
C11 0.0956(14) 0.0435(8) 0.0775(11) -0.0029(9) 0.0203(10) 0.0061(8)
C12 0.1000(14) 0.0529(9) 0.0654(10) 0.0193(9) 0.0201(10) 0.0114(8)
C13 0.0683(10) 0.0736(11) 0.0554(9) 0.0180(9) 0.0129(7) 0.0084(8)
C14 0.0595(9) 0.0569(8) 0.0475(7) 0.0009(7) 0.0133(6) 0.0014(6)
C15 0.0447(8) 0.0759(11) 0.0620(9) -0.0069(7) 0.0088(7) 0.0009(7)
C16 0.0502(10) 0.1092(17) 0.1054(16) -0.0038(11) -0.0077(10) 0.0097(13)
C17 0.0677(14) 0.127(2) 0.143(2) 0.0194(15) -0.0119(14) 0.0367(19)
C18 0.0861(17) 0.0823(16) 0.183(3) 0.0143(12) -0.0069(18) 0.0439(17)
C19 0.0704(12) 0.0635(11) 0.138(2) -0.0029(10) -0.0061(13) 0.0226(12)
C20 0.0463(7) 0.0490(7) 0.0575(8) 0.0015(6) 0.0059(6) 0.0133(6)
C21 0.0666(10) 0.0754(11) 0.0672(10) -0.0051(9) 0.0198(8) 0.0162(9)
C22 0.0803(13) 0.0967(14) 0.0586(10) 0.0074(11) 0.0225(9) 0.0150(10)
C23 0.0766(12) 0.0828(12) 0.0518(9) 0.0096(10) 0.0026(8) -0.0034(8)
C24 0.0600(9) 0.0609(9) 0.0581(9) -0.0018(7) 0.0017(7) -0.0029(7)

loop_
_atom_type_symbol
_atom_type_description
_atom_type_scat_dispersion_real
_atom_type_scat_dispersion_imag
_atom_type_scat_source
C C 0.0033 0.0016 'International Tables Vol C Tables 4.2.6.8 and 6.1.1.4'
H H 0.0000 0.0000 'International Tables Vol C Tables 4.2.6.8 and 6.1.1.4'
N N 0.0061 0.0033 'International Tables Vol C Tables 4.2.6.8 and 6.1.1.4'
O O 0.0106 0.0060 'International Tables Vol C Tables 4.2.6.8 and 6.1.1.4'
Co Co 0.3494 0.9721 'International Tables Vol C Tables 4.2.6.8 and 6.1.1.4'

loop_
_geom_angle_atom_site_label_1
_geom_angle_atom_site_label_2
_geom_angle_atom_site_label_3
_geom_angle
_geom_angle_publ_flag
N3 Co1 N1 90.58(6) ?
N3 Co1 O4 96.27(5) ?
N1 Co1 O4 104.79(5) ?
N3 Co1 O2 168.76(4) ?
N1 Co1 O2 94.24(6) ?
O4 Co1 O2 92.32(4) ?
N3 Co1 O1 107.36(5) ?
N1 Co1 O1 96.93(5) ?
O4 Co1 O1 147.63(4) ?
O2 Co1 O1 61.99(4) y
N3 Co1 O3 90.53(5) ?
N1 Co1 O3 166.57(5) ?
O4 Co1 O3 61.79(4) y
O2 Co1 O3 87.14(5) ?
O1 Co1 O3 95.50(5) ?
C1 O1 Co1 89.00(8) y
C1 O2 Co1 89.64(9) y
C8 O3 Co1 86.95(9) y
C8 O4 Co1 91.49(8) y
C15 N1 C19 117.39(16) ?
C15 N1 Co1 126.04(12) ?
C19 N1 Co1 116.56(12) ?
C15 N2 H2A 119.9 ?
C15 N2 H2B 120.1 ?
H2A N2 H2B 120.0 ?
C20 N3 C24 118.15(14) ?
C20 N3 Co1 125.89(11) ?
C24 N3 Co1 115.79(11) ?
C20 N4 H4B 120.0 ?
C20 N4 H4C 120.0 ?
H4B N4 H4C 120.0 ?
O2 C1 O1 119.26(14) ?
O2 C1 C2 119.88(14) ?
O1 C1 C2 120.87(13) ?
O2 C1 Co1 59.40(8) ?
O1 C1 Co1 59.94(8) ?
C2 C1 Co1 176.56(11) ?
C7 C2 C3 119.08(16) ?
C7 C2 C1 120.87(15) ?
C3 C2 C1 120.02(14) ?
C4 C3 C2 119.89(19) ?
C4 C3 H3A 120.6 ?
C2 C3 H3A 119.5 ?
C5 C4 C3 120.1(2) ?
C5 C4 H4A 119.8 ?
C3 C4 H4A 120.1 ?
C6 C5 C4 120.56(19) ?
C6 C5 H5A 119.6 ?
C4 C5 H5A 119.9 ?
C5 C6 C7 119.93(19) ?
C5 C6 H6A 119.9 ?
C7 C6 H6A 120.1 ?
C6 C7 C2 120.39(18) ?
C6 C7 H7A 120.1 ?
C2 C7 H7A 119.5 ?
O3 C8 O4 119.48(13) ?
O3 C8 C9 121.08(13) ?
O4 C8 C9 119.44(12) ?
O3 C8 Co1 62.17(8) ?
O4 C8 Co1 57.54(7) ?
C9 C8 Co1 174.22(10) ?
C14 C9 C10 119.92(14) ?
C14 C9 C8 120.84(13) ?
C10 C9 C8 119.24(14) ?
C9 C10 C11 119.83(17) ?
C9 C10 H10A 120.1 ?
C11 C10 H10A 120.1 ?
C12 C11 C10 120.06(18) ?
C12 C11 H11A 120.0 ?
C10 C11 H11A 119.9 ?
C11 C12 C13 120.28(16) ?
C11 C12 H12A 119.9 ?
C13 C12 H12A 119.8 ?
C12 C13 C14 120.14(17) ?
C12 C13 H13A 119.9 ?
C14 C13 H13A 119.9 ?
C9 C14 C13 119.76(15) ?
C9 C14 H14A 120.0 ?
C13 C14 H14A 120.2 ?
N1 C15 N2 118.76(15) ?
N1 C15 C16 121.20(18) ?
N2 C15 C16 120.02(18) ?
C17 C16 C15 119.7(2) ?
C17 C16 H16A 119.9 ?
C15 C16 H16A 120.4 ?
C16 C17 C18 119.5(2) ?
C16 C17 H17A 120.2 ?
C18 C17 H17A 120.2 ?
C19 C18 C17 118.3(2) ?
C19 C18 H18A 121.2 ?
C17 C18 H18A 120.4 ?
N1 C19 C18 123.9(2) ?
N1 C19 H19A 118.1 ?
C18 C19 H19A 118.0 ?
N3 C20 N4 118.72(14) ?
N3 C20 C21 120.81(15) ?
N4 C20 C21 120.45(15) ?
C22 C21 C20 119.58(17) ?
C22 C21 H21A 120.5 ?
C20 C21 H21A 119.9 ?
C21 C22 C23 120.04(18) ?
C21 C22 H22A 119.9 ?
C23 C22 H22A 120.1 ?
C24 C23 C22 117.65(18) ?
C24 C23 H23A 121.0 ?
C22 C23 H23A 121.3 ?
N3 C24 C23 123.68(17) ?
N3 C24 H24A 117.7 ?
C23 C24 H24A 118.7 ?

loop_
_geom_bond_atom_site_label_1
_geom_bond_atom_site_label_2
_geom_bond_distance
_geom_bond_publ_flag
Co1 N3 2.0579(14) y
Co1 N1 2.0644(14) y
Co1 O4 2.0726(11) y
Co1 O2 2.1150(13) y
Co1 O1 2.1268(11) y
Co1 O3 2.1746(12) y
C1 O1 1.2680(18) y
C1 O2 1.2638(16) y
C8 O3 1.2625(16) y
C8 O4 1.2643(17) y
N1 C15 1.339(2) ?
N1 C19 1.345(2) ?
N2 C15 1.346(2) ?
N2 H2A 0.9000 ?
N2 H2B 0.9000 ?
N3 C20 1.3476(19) ?
N3 C24 1.358(2) ?
N4 C20 1.349(2) ?
N4 H4B 0.9001 ?
N4 H4C 0.8999 ?
C1 C2 1.487(2) ?
C2 C7 1.382(2) ?
C2 C3 1.386(2) ?
C3 C4 1.383(3) ?
C3 H3A 0.9599 ?
C4 C5 1.368(3) ?
C4 H4A 0.9599 ?
C5 C6 1.362(3) ?
C5 H5A 0.9601 ?
C6 C7 1.381(3) ?
C6 H6A 0.9600 ?
C7 H7A 0.9600 ?
C8 C9 1.4893(19) ?
C9 C14 1.383(2) ?
C9 C10 1.385(2) ?
C10 C11 1.390(2) ?
C10 H10A 0.9601 ?
C11 C12 1.369(3) ?
C11 H11A 0.9600 ?
C12 C13 1.380(3) ?
C12 H12A 0.9600 ?
C13 C14 1.385(2) ?
C13 H13A 0.9600 ?
C14 H14A 0.9599 ?
C15 C16 1.401(3) ?
C16 C17 1.346(4) ?
C16 H16A 0.9599 ?
C17 C18 1.378(4) ?
C17 H17A 0.9599 ?
C18 C19 1.357(3) ?
C18 H18A 0.9600 ?
C19 H19A 0.9600 ?
C20 C21 1.399(2) ?
C21 C22 1.360(3) ?
C21 H21A 0.9601 ?
C22 C23 1.394(3) ?
C22 H22A 0.9600 ?
C23 C24 1.360(3) ?
C23 H23A 0.9600 ?
C24 H24A 0.9600 ?

loop_
_geom_hbond_atom_site_label_D
_geom_hbond_atom_site_label_H
_geom_hbond_atom_site_label_A
_geom_hbond_site_symmetry_A
_geom_hbond_distance_DH
_geom_hbond_distance_HA
_geom_hbond_distance_DA
_geom_hbond_angle_DHA
N4 H4C O1 . 0.90 2.08 2.9536(19) 164
N4 H4B O3 7 0.90 2.17 2.9791(17) 150
N2 H2B O4 . 0.90 1.98 2.849(2) 161
N2 H2A O2 5 0.90 2.12 2.9178(18) 147

loop_
_geom_torsion_atom_site_label_1
_geom_torsion_atom_site_label_2
_geom_torsion_atom_site_label_3
_geom_torsion_atom_site_label_4
_geom_torsion
N3 Co1 O1 C1 -174.15(9)
N1 Co1 O1 C1 93.06(9)
O4 Co1 O1 C1 -39.17(12)
O2 Co1 O1 C1 1.94(8)
O3 Co1 O1 C1 -81.86(9)
C8 Co1 O1 C1 -65.57(10)
N3 Co1 O2 C1 17.6(3)
N1 Co1 O2 C1 -97.55(9)
O4 Co1 O2 C1 157.42(9)
O1 Co1 O2 C1 -1.95(8)
O3 Co1 O2 C1 95.83(9)
C8 Co1 O2 C1 126.73(9)
N3 Co1 O3 C8 -99.97(9)
N1 Co1 O3 C8 -5.2(2)
O4 Co1 O3 C8 -3.15(8)
O2 Co1 O3 C8 91.03(8)
O1 Co1 O3 C8 152.53(8)
C1 Co1 O3 C8 121.81(9)
N3 Co1 O4 C8 90.37(9)
N1 Co1 O4 C8 -177.36(9)
O2 Co1 O4 C8 -82.36(9)
O1 Co1 O4 C8 -46.84(12)
O3 Co1 O4 C8 3.14(8)
C1 Co1 O4 C8 -69.10(10)
N3 Co1 N1 C15 107.51(15)
O4 Co1 N1 C15 10.87(16)
O2 Co1 N1 C15 -82.66(15)
O1 Co1 N1 C15 -144.93(15)
O3 Co1 N1 C15 12.8(3)
C8 Co1 N1 C15 8.93(18)
C1 Co1 N1 C15 -113.61(15)
N3 Co1 N1 C19 -71.27(17)
O4 Co1 N1 C19 -167.90(17)
O2 Co1 N1 C19 98.56(17)
O1 Co1 N1 C19 36.30(17)
O3 Co1 N1 C19 -166.0(2)
C8 Co1 N1 C19 -169.85(16)
C1 Co1 N1 C19 67.61(17)
N1 Co1 N3 C20 111.96(12)
O4 Co1 N3 C20 -143.09(12)
O2 Co1 N3 C20 -3.5(3)
O1 Co1 N3 C20 14.51(13)
O3 Co1 N3 C20 -81.42(12)
C8 Co1 N3 C20 -111.95(12)
C1 Co1 N3 C20 9.98(15)
N1 Co1 N3 C24 -72.87(12)
O4 Co1 N3 C24 32.08(11)
O2 Co1 N3 C24 171.7(2)
O1 Co1 N3 C24 -170.31(11)
O3 Co1 N3 C24 93.75(11)
C8 Co1 N3 C24 63.22(12)
C1 Co1 N3 C24 -174.84(10)
Co1 O2 C1 O1 3.31(14)
Co1 O2 C1 C2 -176.11(12)
Co1 O1 C1 O2 -3.29(14)
Co1 O1 C1 C2 176.12(12)
N3 Co1 C1 O2 -174.93(8)
N1 Co1 C1 O2 85.70(9)
O4 Co1 C1 O2 -26.47(10)
O1 Co1 C1 O2 176.67(14)
O3 Co1 C1 O2 -83.53(9)
C8 Co1 C1 O2 -56.51(10)
N3 Co1 C1 O1 8.40(12)
N1 Co1 C1 O1 -90.97(9)
O4 Co1 C1 O1 156.86(8)
O2 Co1 C1 O1 -176.67(14)
O3 Co1 C1 O1 99.80(9)
C8 Co1 C1 O1 126.82(9)
O2 C1 C2 C7 174.92(15)
O1 C1 C2 C7 -4.5(2)
O2 C1 C2 C3 -3.1(2)
O1 C1 C2 C3 177.52(16)
C7 C2 C3 C4 1.3(3)
C1 C2 C3 C4 179.3(2)
C2 C3 C4 C5 0.2(4)
C3 C4 C5 C6 -1.0(4)
C4 C5 C6 C7 0.3(4)
C5 C6 C7 C2 1.2(3)
C3 C2 C7 C6 -2.0(3)
C1 C2 C7 C6 179.98(17)
Co1 O3 C8 O4 5.23(13)
Co1 O3 C8 C9 -174.50(12)
Co1 O4 C8 O3 -5.48(14)
Co1 O4 C8 C9 174.25(11)
N3 Co1 C8 O3 81.69(9)
N1 Co1 C8 O3 178.26(8)
O4 Co1 C8 O3 174.61(14)
O2 Co1 C8 O3 -87.65(9)
O1 Co1 C8 O3 -32.94(10)
C1 Co1 C8 O3 -62.23(9)
N3 Co1 C8 O4 -92.92(9)
N1 Co1 C8 O4 3.65(12)
O2 Co1 C8 O4 97.75(9)
O1 Co1 C8 O4 152.45(8)
O3 Co1 C8 O4 -174.61(14)
C1 Co1 C8 O4 123.16(9)
O3 C8 C9 C14 -14.0(2)
O4 C8 C9 C14 166.32(13)
O3 C8 C9 C10 166.50(14)
O4 C8 C9 C10 -13.2(2)
C14 C9 C10 C11 -0.1(2)
C8 C9 C10 C11 179.48(14)
C9 C10 C11 C12 -0.2(3)
C10 C11 C12 C13 0.1(3)
C11 C12 C13 C14 0.3(3)
C10 C9 C14 C13 0.4(2)
C8 C9 C14 C13 -179.10(13)
C12 C13 C14 C9 -0.6(2)
C19 N1 C15 N2 176.7(2)
Co1 N1 C15 N2 -2.1(2)
C19 N1 C15 C16 -1.7(3)
Co1 N1 C15 C16 179.52(16)
N1 C15 C16 C17 1.5(4)
N2 C15 C16 C17 -176.8(2)
C15 C16 C17 C18 -0.5(5)
C16 C17 C18 C19 -0.3(5)
C15 N1 C19 C18 0.9(4)
Co1 N1 C19 C18 179.8(3)
C17 C18 C19 N1 0.1(5)
C24 N3 C20 N4 175.21(14)
Co1 N3 C20 N4 -9.72(19)
C24 N3 C20 C21 -3.5(2)
Co1 N3 C20 C21 171.60(12)
N3 C20 C21 C22 2.6(2)
N4 C20 C21 C22 -176.11(16)
C20 C21 C22 C23 0.1(3)
C21 C22 C23 C24 -1.7(3)
C20 N3 C24 C23 1.8(2)
Co1 N3 C24 C23 -173.73(14)
C22 C23 C24 N3 0.8(3)
